data_4126921
loop_
_publ_author_name
'Cheng, Shao-Chi'
'Chen, Kai-Jen'
'Suzaki, Yuji'
'Tsuchido, Yoshitaka'
'Kuo, Ting-Shen'
'Osakada, Kohtaro'
'Horie, Masaki'

_publ_section_title
;
 Reversible Laser-Induced Bending of Pseudorotaxane Crystals.
;
_journal_name_full 'Journal of the American Chemical Society'
_journal_paper_doi 10.1021/jacs.7b10998
_journal_year 2017
_chemical_formula_moiety 'C49 H59 F6 Fe N3 O8.50 P'
_chemical_formula_sum 'C49 H59 F6 Fe N3 O8.5 P'
_chemical_formula_weight 1026.81
_chemical_name_systematic
;
 ?
;
_space_group_IT_number 2
_symmetry_cell_setting triclinic
_symmetry_space_group_name_Hall '-P 1'
_symmetry_space_group_name_H-M 'P -1'
_atom_sites_solution_hydrogens geom
_atom_sites_solution_primary direct
_atom_sites_solution_secondary difmap
_audit_creation_method SHELXL-97
_cell_angle_alpha 78.972(3)
_cell_angle_beta 78.823(3)
_cell_angle_gamma 87.279(3)
_cell_formula_units_Z 2
_cell_length_a 10.1238(10)
_cell_length_b 11.4618(12)
_cell_length_c 21.607(2)
_cell_measurement_reflns_used 7372
_cell_measurement_temperature 200(2)
_cell_measurement_theta_max 24.72
_cell_measurement_theta_min 2.41
_cell_volume 2414.1(4)
_computing_molecular_graphics 'Ortep-3 for Windows (Farrugia, 1997)'
_computing_publication_material 'WinGX publication routines (Farrugia, 1999)'
_computing_structure_refinement 'SHELXL-97 (Sheldrick, 1997)'
_computing_structure_solution 'SHELXS-86 (Sheldrick, 1986)'
_diffrn_ambient_temperature 200(2)
_diffrn_measured_fraction_theta_full 0.992
_diffrn_measured_fraction_theta_max 0.992
_diffrn_measurement_device_type 'D8 Venture'
_diffrn_radiation_monochromator graphite
_diffrn_radiation_source 'fine-focus sealed tube'
_diffrn_radiation_type MoK\a
_diffrn_radiation_wavelength 0.71073
_diffrn_reflns_av_R_equivalents 0.0977
_diffrn_reflns_av_sigmaI/netI 0.1011
_diffrn_reflns_limit_h_max 11
_diffrn_reflns_limit_h_min -12
_diffrn_reflns_limit_k_max 13
_diffrn_reflns_limit_k_min -13
_diffrn_reflns_limit_l_max 25
_diffrn_reflns_limit_l_min -25
_diffrn_reflns_number 35751
_diffrn_reflns_theta_full 25.02
_diffrn_reflns_theta_max 25.02
_diffrn_reflns_theta_min 2.21
_exptl_absorpt_coefficient_mu 0.426
_exptl_absorpt_correction_T_max 0.9958
_exptl_absorpt_correction_T_min 0.7489
_exptl_absorpt_correction_type multi-scan
_exptl_crystal_colour yellow
_exptl_crystal_density_diffrn 1.413
_exptl_crystal_density_method 'not measured'
_exptl_crystal_description prism
_exptl_crystal_F_000 1074
_exptl_crystal_size_max 0.72
_exptl_crystal_size_mid 0.05
_exptl_crystal_size_min 0.01
_refine_diff_density_max 0.418
_refine_diff_density_min -0.376
_refine_diff_density_rms 0.066
_refine_ls_extinction_method none
_refine_ls_goodness_of_fit_ref 1.065
_refine_ls_hydrogen_treatment constr
_refine_ls_matrix_type full
_refine_ls_number_parameters 622
_refine_ls_number_reflns 8460
_refine_ls_number_restraints 0
_refine_ls_restrained_S_all 1.065
_refine_ls_R_factor_all 0.1446
_refine_ls_R_factor_gt 0.0739
_refine_ls_shift/su_max 0.001
_refine_ls_shift/su_mean 0.000
_refine_ls_structure_factor_coef Fsqd
_refine_ls_weighting_details 'calc w=1/[\s^2^(Fo^2^)+(0.0106P)^2^+4.7561P] where P=(Fo^2^+2Fc^2^)/3'
_refine_ls_weighting_scheme calc
_refine_ls_wR_factor_gt 0.1068
_refine_ls_wR_factor_ref 0.1271
_reflns_number_gt 5025
_reflns_number_total 8460
_reflns_threshold_expression >2sigma(I)
_cod_data_source_file ja7b10998_si_004.cif
_cod_data_source_block d18553
_cod_original_formula_sum 'C49 H59 F6 Fe N3 O8.50 P'
_cod_database_code 4126921

loop_
_symmetry_equiv_pos_as_xyz
'x, y, z'
'-x, -y, -z'

loop_
_atom_site_label
_atom_site_type_symbol
_atom_site_fract_x
_atom_site_fract_y
_atom_site_fract_z
_atom_site_U_iso_or_equiv
_atom_site_adp_type
_atom_site_occupancy
_atom_site_symmetry_multiplicity
_atom_site_calc_flag
_atom_site_refinement_flags
C1 C 0.2464(5) 0.2858(5) 0.9844(2) 0.0493(14) Uani 1 1 d .
H1 H 0.3254 0.3400 0.9728 0.059 Uiso 1 1 calc R
C2 C 0.1189(6) 0.3116(5) 0.9676(2) 0.0518(15) Uani 1 1 d .
H2 H 0.0916 0.3878 0.9419 0.062 Uiso 1 1 calc R
C3 C 0.0365(5) 0.2111(5) 0.9934(2) 0.0511(15) Uani 1 1 d .
H3 H -0.0593 0.2036 0.9893 0.061 Uiso 1 1 calc R
C4 C 0.1138(5) 0.1231(5) 1.0263(2) 0.0476(14) Uani 1 1 d .
H4 H 0.0825 0.0420 1.0491 0.057 Uiso 1 1 calc R
C5 C 0.2412(5) 0.1696(5) 1.0215(2) 0.0454(13) Uani 1 1 d .
H5 H 0.3174 0.1265 1.0397 0.054 Uiso 1 1 calc R
C6 C 0.1307(5) 0.1159(4) 0.8607(2) 0.0385(12) Uani 1 1 d .
H6 H 0.0338 0.1150 0.8570 0.046 Uiso 1 1 calc R
C7 C 0.2018(5) 0.0210(4) 0.8921(2) 0.0445(13) Uani 1 1 d .
H7 H 0.1646 -0.0584 0.9146 0.053 Uiso 1 1 calc R
C8 C 0.3360(5) 0.0596(4) 0.8863(2) 0.0424(13) Uani 1 1 d .
H8 H 0.4095 0.0120 0.9045 0.051 Uiso 1 1 calc R
C9 C 0.3473(4) 0.1775(4) 0.8509(2) 0.0347(12) Uani 1 1 d .
H9 H 0.4299 0.2274 0.8398 0.042 Uiso 1 1 calc R
C10 C 0.2194(4) 0.2134(4) 0.8356(2) 0.0304(11) Uani 1 1 d .
C11 C 0.1840(5) 0.3308(4) 0.7990(2) 0.0344(11) Uani 1 1 d .
H11A H 0.2343 0.3943 0.8093 0.041 Uiso 1 1 calc R
H11B H 0.0866 0.3470 0.8117 0.041 Uiso 1 1 calc R
C12 C 0.1663(5) 0.4376(4) 0.6861(2) 0.0442(13) Uani 1 1 d .
H12A H 0.1284 0.4098 0.6527 0.053 Uiso 1 1 calc R
H12B H 0.0927 0.4766 0.7125 0.053 Uiso 1 1 calc R
C13 C 0.2726(5) 0.5266(4) 0.6545(2) 0.0391(12) Uani 1 1 d .
C14 C 0.3398(5) 0.5253(5) 0.5929(3) 0.0493(14) Uani 1 1 d .
H14 H 0.3198 0.4656 0.5712 0.059 Uiso 1 1 calc R
C15 C 0.4361(5) 0.6094(5) 0.5619(3) 0.0545(15) Uani 1 1 d .
H15 H 0.4812 0.6077 0.5192 0.065 Uiso 1 1 calc R
C16 C 0.4656(6) 0.6944(5) 0.5931(3) 0.0576(16) Uani 1 1 d .
C17 C 0.4033(6) 0.6960(5) 0.6552(3) 0.0569(16) Uani 1 1 d .
H17 H 0.4275 0.7535 0.6772 0.068 Uiso 1 1 calc R
C18 C 0.3051(6) 0.6134(5) 0.6857(3) 0.0526(15) Uani 1 1 d .
H18 H 0.2596 0.6163 0.7282 0.063 Uiso 1 1 calc R
C19 C 0.6896(6) 0.9385(5) 0.5398(3) 0.0566(16) Uani 1 1 d .
C20 C 0.6889(6) 0.9838(5) 0.4766(3) 0.0625(16) Uani 1 1 d .
H20 H 0.6317 0.9513 0.4543 0.075 Uiso 1 1 calc R
C21 C 0.7728(6) 1.0779(5) 0.4453(3) 0.0549(15) Uani 1 1 d .
H21 H 0.7724 1.1101 0.4014 0.066 Uiso 1 1 calc R
C22 C 0.8569(5) 1.1255(5) 0.4771(3) 0.0512(14) Uani 1 1 d .
C23 C 0.8560(6) 1.0751(5) 0.5395(3) 0.0600(16) Uani 1 1 d .
H23 H 0.9159 1.1050 0.5614 0.072 Uiso 1 1 calc R
C24 C 0.7744(6) 0.9846(6) 0.5721(3) 0.0605(16) Uani 1 1 d .
H24 H 0.7751 0.9535 0.6160 0.073 Uiso 1 1 calc R
C25 C 0.9472(6) 1.2273(5) 0.4431(3) 0.092(2) Uani 1 1 d .
H25A H 0.9323 1.2516 0.3990 0.137 Uiso 1 1 calc R
H25B H 1.0414 1.2026 0.4425 0.137 Uiso 1 1 calc R
H25C H 0.9269 1.2944 0.4657 0.137 Uiso 1 1 calc R
C26 C 0.5720(5) 0.5089(4) 0.7873(2) 0.0402(13) Uani 1 1 d .
H26A H 0.5530 0.5916 0.7675 0.048 Uiso 1 1 calc R
H26B H 0.6687 0.5024 0.7900 0.048 Uiso 1 1 calc R
C27 C 0.4887(4) 0.4798(4) 0.8530(2) 0.0417(13) Uani 1 1 d .
H27A H 0.4974 0.3935 0.8693 0.050 Uiso 1 1 calc R
H27B H 0.5254 0.5224 0.8816 0.050 Uiso 1 1 calc R
C28 C 0.3194(5) 0.6303(4) 0.8554(3) 0.0459(13) Uani 1 1 d .
H28A H 0.3514 0.6756 0.8116 0.055 Uiso 1 1 calc R
H28B H 0.3668 0.6601 0.8852 0.055 Uiso 1 1 calc R
C29 C 0.1720(5) 0.6488(5) 0.8744(3) 0.0540(15) Uani 1 1 d .
H29A H 0.1408 0.6056 0.9188 0.065 Uiso 1 1 calc R
H29B H 0.1526 0.7345 0.8737 0.065 Uiso 1 1 calc R
C30 C -0.0385(5) 0.6387(4) 0.8441(3) 0.0524(15) Uani 1 1 d .
H30A H -0.0699 0.6484 0.8028 0.063 Uiso 1 1 calc R
H30B H -0.0503 0.7163 0.8584 0.063 Uiso 1 1 calc R
C31 C -0.1253(5) 0.5500(4) 0.8923(3) 0.0475(14) Uani 1 1 d .
H31A H -0.0879 0.5300 0.9322 0.057 Uiso 1 1 calc R
H31B H -0.2172 0.5832 0.9030 0.057 Uiso 1 1 calc R
C32 C -0.2163(4) 0.3571(4) 0.9000(2) 0.0351(12) Uani 1 1 d .
C33 C -0.2854(5) 0.3554(5) 0.9611(3) 0.0446(13) Uani 1 1 d .
H33 H -0.2753 0.4185 0.9826 0.054 Uiso 1 1 calc R
C34 C -0.3706(5) 0.2616(5) 0.9921(3) 0.0525(15) Uani 1 1 d .
H34 H -0.4192 0.2610 1.0344 0.063 Uiso 1 1 calc R
C35 C -0.3839(5) 0.1703(5) 0.9612(3) 0.0507(14) Uani 1 1 d .
H35 H -0.4409 0.1056 0.9826 0.061 Uiso 1 1 calc R
C36 C -0.3150(5) 0.1715(4) 0.8994(2) 0.0402(12) Uani 1 1 d .
H36 H -0.3258 0.1083 0.8781 0.048 Uiso 1 1 calc R
C37 C -0.2311(4) 0.2638(4) 0.8686(2) 0.0354(12) Uani 1 1 d .
C38 C -0.1948(4) 0.1920(4) 0.7704(2) 0.0351(12) Uani 1 1 d .
H38A H -0.2905 0.2028 0.7664 0.042 Uiso 1 1 calc R
H38B H -0.1811 0.1093 0.7921 0.042 Uiso 1 1 calc R
C39 C -0.1063(4) 0.2159(4) 0.7056(2) 0.0400(12) Uani 1 1 d .
H39A H -0.1420 0.1743 0.6763 0.048 Uiso 1 1 calc R
H39B H -0.1069 0.3022 0.6880 0.048 Uiso 1 1 calc R
C40 C 0.0581(5) 0.0587(4) 0.6964(3) 0.0477(14) Uani 1 1 d .
H40A H 0.0615 0.0579 0.6503 0.057 Uiso 1 1 calc R
H40B H -0.0134 0.0038 0.7220 0.057 Uiso 1 1 calc R
C41 C 0.1916(5) 0.0200(4) 0.7144(2) 0.0414(13) Uani 1 1 d .
H41A H 0.1863 0.0151 0.7610 0.050 Uiso 1 1 calc R
H41B H 0.2173 -0.0593 0.7038 0.050 Uiso 1 1 calc R
C42 C 0.4215(4) 0.0739(4) 0.6911(2) 0.0406(13) Uani 1 1 d .
H42A H 0.4475 -0.0051 0.6801 0.049 Uiso 1 1 calc R
H42B H 0.4231 0.0697 0.7371 0.049 Uiso 1 1 calc R
C43 C 0.5177(5) 0.1656(4) 0.6510(2) 0.0399(12) Uani 1 1 d .
H43A H 0.6107 0.1333 0.6472 0.048 Uiso 1 1 calc R
H43B H 0.4968 0.1873 0.6073 0.048 Uiso 1 1 calc R
C44 C 0.6043(5) 0.3547(4) 0.6517(2) 0.0381(12) Uani 1 1 d .
C45 C 0.6835(5) 0.3581(5) 0.5920(2) 0.0482(14) Uani 1 1 d .
H45 H 0.6736 0.2992 0.5677 0.058 Uiso 1 1 calc R
C46 C 0.7782(6) 0.4476(5) 0.5669(3) 0.0619(16) Uani 1 1 d .
H46 H 0.8324 0.4505 0.5255 0.074 Uiso 1 1 calc R
C47 C 0.7922(6) 0.5308(5) 0.6023(3) 0.0636(17) Uani 1 1 d .
H47 H 0.8562 0.5922 0.5853 0.076 Uiso 1 1 calc R
C48 C 0.7148(5) 0.5273(5) 0.6626(3) 0.0523(14) Uani 1 1 d .
H48 H 0.7262 0.5859 0.6868 0.063 Uiso 1 1 calc R
C49 C 0.6206(5) 0.4388(4) 0.6881(2) 0.0364(12) Uani 1 1 d .
N1 N 0.2176(4) 0.3318(3) 0.72830(17) 0.0381(10) Uani 1 1 d .
H1A H 0.1834 0.2641 0.7206 0.046 Uiso 1 1 calc R
H1B H 0.3098 0.3281 0.7163 0.046 Uiso 1 1 calc R
N2 N 0.5696(5) 0.7846(5) 0.5495(3) 0.0710(15) Uani 1 1 d .
N3 N 0.5948(6) 0.8434(5) 0.5832(3) 0.0785(17) Uani 1 1 d .
O1 O 0.5419(3) 0.4283(3) 0.74836(15) 0.0382(8) Uani 1 1 d .
O2 O 0.3493(3) 0.5093(3) 0.85682(16) 0.0463(9) Uani 1 1 d .
O3 O 0.1025(3) 0.6088(3) 0.83343(18) 0.0562(10) Uani 1 1 d .
O4 O -0.1301(3) 0.4453(3) 0.86541(15) 0.0420(9) Uani 1 1 d .
O5 O -0.1597(3) 0.2740(3) 0.80671(15) 0.0359(8) Uani 1 1 d .
O6 O 0.0297(3) 0.1763(3) 0.70880(15) 0.0411(8) Uani 1 1 d .
O7 O 0.2886(3) 0.1061(3) 0.67892(15) 0.0393(8) Uani 1 1 d .
O8 O 0.5075(3) 0.2689(3) 0.67992(15) 0.0378(8) Uani 1 1 d .
O9 O 0.7756(8) 0.7209(6) 0.4363(3) 0.061(2) Uani 0.50 1 d P
F1 F 0.5952(3) -0.0675(3) 0.83186(18) 0.0920(12) Uani 1 1 d .
F2 F 0.6555(3) -0.2611(3) 0.83841(15) 0.0735(10) Uani 1 1 d .
F3 F 0.7630(4) -0.2196(3) 0.73754(18) 0.0997(13) Uani 1 1 d .
F4 F 0.6994(3) -0.0278(3) 0.73085(15) 0.0687(10) Uani 1 1 d .
F5 F 0.5458(3) -0.1709(3) 0.76103(18) 0.0859(12) Uani 1 1 d .
F6 F 0.8092(3) -0.1164(2) 0.80846(15) 0.0638(9) Uani 1 1 d .
P1 P 0.67663(13) -0.14433(11) 0.78488(7) 0.0390(3) Uani 1 1 d .
Fe1 Fe 0.20144(7) 0.16867(6) 0.93203(3) 0.03449(19) Uani 1 1 d .
H9A H 0.7875 0.7851 0.4026 0.041 Uiso 0.50 1 d PR
H9B H 0.7509 0.7507 0.4719 0.041 Uiso 0.50 1 d PR

loop_
_atom_site_aniso_label
_atom_site_aniso_U_11
_atom_site_aniso_U_22
_atom_site_aniso_U_33
_atom_site_aniso_U_23
_atom_site_aniso_U_13
_atom_site_aniso_U_12
C1 0.053(4) 0.055(4) 0.043(3) -0.018(3) -0.007(3) 0.002(3)
C2 0.062(4) 0.048(4) 0.044(3) -0.014(3) -0.006(3) 0.021(3)
C3 0.040(3) 0.071(4) 0.042(3) -0.015(3) -0.006(3) 0.015(3)
C4 0.036(3) 0.056(4) 0.047(3) -0.006(3) -0.005(3) 0.009(3)
C5 0.042(3) 0.058(4) 0.037(3) -0.008(3) -0.013(2) 0.008(3)
C6 0.029(3) 0.042(3) 0.047(3) -0.014(3) -0.008(2) 0.000(2)
C7 0.038(3) 0.040(3) 0.053(3) -0.007(3) -0.003(3) 0.000(3)
C8 0.042(3) 0.045(3) 0.039(3) -0.007(3) -0.008(2) 0.007(3)
C9 0.025(3) 0.041(3) 0.040(3) -0.012(2) -0.007(2) 0.003(2)
C10 0.028(3) 0.027(3) 0.039(3) -0.011(2) -0.009(2) 0.003(2)
C11 0.033(3) 0.036(3) 0.039(3) -0.017(2) -0.009(2) 0.005(2)
C12 0.044(3) 0.036(3) 0.050(3) 0.001(3) -0.012(3) 0.002(2)
C13 0.046(3) 0.033(3) 0.038(3) 0.001(2) -0.015(3) 0.001(2)
C14 0.054(4) 0.046(3) 0.048(4) -0.005(3) -0.014(3) -0.003(3)
C15 0.055(4) 0.049(4) 0.054(4) -0.001(3) -0.005(3) -0.001(3)
C16 0.054(4) 0.041(4) 0.069(5) 0.018(3) -0.017(3) -0.006(3)
C17 0.069(4) 0.037(3) 0.073(5) -0.007(3) -0.037(4) -0.011(3)
C18 0.070(4) 0.044(3) 0.046(3) -0.004(3) -0.020(3) -0.003(3)
C19 0.043(4) 0.037(3) 0.072(5) 0.013(3) 0.011(3) -0.001(3)
C20 0.064(4) 0.048(4) 0.082(5) -0.014(4) -0.026(3) -0.006(3)
C21 0.065(4) 0.048(4) 0.049(4) -0.005(3) -0.010(3) 0.008(3)
C22 0.045(4) 0.037(3) 0.067(4) -0.009(3) -0.002(3) 0.005(3)
C23 0.054(4) 0.059(4) 0.072(5) -0.020(4) -0.019(3) 0.007(3)
C24 0.062(4) 0.070(4) 0.048(4) -0.016(3) -0.005(3) 0.016(4)
C25 0.061(5) 0.052(4) 0.148(7) 0.000(4) -0.002(4) -0.009(3)
C26 0.033(3) 0.038(3) 0.060(4) -0.021(3) -0.019(3) -0.002(2)
C27 0.029(3) 0.045(3) 0.056(4) -0.020(3) -0.014(3) 0.007(2)
C28 0.040(3) 0.038(3) 0.066(4) -0.020(3) -0.015(3) -0.001(2)
C29 0.044(3) 0.055(4) 0.079(4) -0.042(3) -0.025(3) 0.013(3)
C30 0.037(3) 0.036(3) 0.095(5) -0.026(3) -0.029(3) 0.018(3)
C31 0.034(3) 0.045(3) 0.076(4) -0.031(3) -0.025(3) 0.014(3)
C32 0.021(3) 0.040(3) 0.050(3) -0.013(3) -0.015(2) 0.003(2)
C33 0.037(3) 0.055(4) 0.054(4) -0.025(3) -0.023(3) 0.007(3)
C34 0.042(3) 0.076(4) 0.044(3) -0.018(3) -0.012(3) -0.001(3)
C35 0.042(3) 0.062(4) 0.050(4) -0.011(3) -0.010(3) -0.008(3)
C36 0.037(3) 0.040(3) 0.048(3) -0.016(3) -0.011(3) -0.002(2)
C37 0.026(3) 0.038(3) 0.048(3) -0.013(3) -0.017(2) 0.007(2)
C38 0.022(3) 0.035(3) 0.054(3) -0.018(2) -0.011(2) 0.001(2)
C39 0.027(3) 0.049(3) 0.050(3) -0.020(3) -0.012(2) 0.004(2)
C40 0.031(3) 0.042(3) 0.076(4) -0.027(3) -0.006(3) -0.003(2)
C41 0.038(3) 0.033(3) 0.052(3) -0.009(3) -0.005(2) -0.001(2)
C42 0.031(3) 0.037(3) 0.059(3) -0.015(3) -0.019(2) 0.008(2)
C43 0.033(3) 0.039(3) 0.053(3) -0.020(3) -0.012(2) 0.006(2)
C44 0.032(3) 0.035(3) 0.045(3) -0.002(3) -0.007(2) -0.002(2)
C45 0.049(4) 0.049(3) 0.046(4) -0.012(3) -0.006(3) -0.002(3)
C46 0.049(4) 0.071(4) 0.055(4) -0.002(3) 0.009(3) -0.011(3)
C47 0.055(4) 0.060(4) 0.073(5) -0.009(4) -0.003(3) -0.017(3)
C48 0.048(4) 0.046(3) 0.062(4) -0.013(3) -0.003(3) -0.007(3)
C49 0.032(3) 0.032(3) 0.045(3) -0.006(2) -0.007(2) 0.001(2)
N1 0.040(2) 0.028(2) 0.045(3) -0.0062(19) -0.0037(19) -0.0017(18)
N2 0.067(4) 0.082(4) 0.072(4) -0.032(3) -0.020(3) 0.021(3)
N3 0.099(5) 0.076(4) 0.067(4) -0.025(3) -0.032(3) 0.041(3)
O1 0.0348(19) 0.0329(19) 0.051(2) -0.0137(16) -0.0120(16) -0.0020(15)
O2 0.029(2) 0.042(2) 0.076(3) -0.0267(19) -0.0135(17) 0.0018(16)
O3 0.036(2) 0.050(2) 0.095(3) -0.036(2) -0.024(2) 0.0093(18)
O4 0.037(2) 0.038(2) 0.061(2) -0.0293(18) -0.0160(17) 0.0061(17)
O5 0.0297(18) 0.0353(19) 0.048(2) -0.0194(16) -0.0092(16) -0.0010(15)
O6 0.0246(18) 0.043(2) 0.061(2) -0.0214(17) -0.0074(16) 0.0012(15)
O7 0.0267(19) 0.040(2) 0.051(2) -0.0043(16) -0.0106(15) 0.0015(16)
O8 0.0320(19) 0.0342(19) 0.050(2) -0.0143(16) -0.0069(15) -0.0016(15)
O9 0.101(6) 0.038(4) 0.038(4) -0.008(3) 0.000(4) -0.001(4)
F1 0.069(2) 0.102(3) 0.109(3) -0.053(2) 0.000(2) 0.030(2)
F2 0.075(2) 0.049(2) 0.095(3) 0.0241(18) -0.043(2) -0.0237(17)
F3 0.120(3) 0.087(3) 0.104(3) -0.058(2) -0.018(2) 0.029(2)
F4 0.086(2) 0.0485(19) 0.075(2) 0.0148(17) -0.0449(19) -0.0220(17)
F5 0.083(3) 0.056(2) 0.132(3) 0.014(2) -0.077(2) -0.0241(18)
F6 0.052(2) 0.0460(19) 0.101(3) -0.0011(17) -0.0434(18) -0.0064(15)
P1 0.0396(8) 0.0284(7) 0.0536(9) -0.0093(7) -0.0182(7) 0.0008(6)
Fe1 0.0277(4) 0.0378(4) 0.0374(4) -0.0077(3) -0.0057(3) 0.0064(3)

loop_
_atom_type_symbol
_atom_type_description
_atom_type_scat_dispersion_real
_atom_type_scat_dispersion_imag
_atom_type_scat_source
C C 0.0033 0.0016 'International Tables Vol C Tables 4.2.6.8 and 6.1.1.4'
H H 0.0000 0.0000 'International Tables Vol C Tables 4.2.6.8 and 6.1.1.4'
N N 0.0061 0.0033 'International Tables Vol C Tables 4.2.6.8 and 6.1.1.4'
O O 0.0106 0.0060 'International Tables Vol C Tables 4.2.6.8 and 6.1.1.4'
F F 0.0171 0.0103 'International Tables Vol C Tables 4.2.6.8 and 6.1.1.4'
P P 0.1023 0.0942 'International Tables Vol C Tables 4.2.6.8 and 6.1.1.4'
Fe Fe 0.3463 0.8444 'International Tables Vol C Tables 4.2.6.8 and 6.1.1.4'

loop_
_geom_angle_atom_site_label_1
_geom_angle_atom_site_label_2
_geom_angle_atom_site_label_3
_geom_angle
C2 C1 C5 107.4(5)
C2 C1 Fe1 69.1(3)
C5 C1 Fe1 70.5(3)
C2 C1 H1 126.3
C5 C1 H1 126.3
Fe1 C1 H1 126.3
C1 C2 C3 108.2(5)
C1 C2 Fe1 70.1(3)
C3 C2 Fe1 69.7(3)
C1 C2 H2 125.9
C3 C2 H2 125.9
Fe1 C2 H2 125.9
C2 C3 C4 107.7(5)
C2 C3 Fe1 69.3(3)
C4 C3 Fe1 70.1(3)
C2 C3 H3 126.2
C4 C3 H3 126.2
Fe1 C3 H3 126.2
C5 C4 C3 108.0(5)
C5 C4 Fe1 70.6(3)
C3 C4 Fe1 69.1(3)
C5 C4 H4 126.0
C3 C4 H4 126.0
Fe1 C4 H4 126.0
C4 C5 C1 108.7(5)
C4 C5 Fe1 69.4(3)
C1 C5 Fe1 69.0(3)
C4 C5 H5 125.6
C1 C5 H5 125.6
Fe1 C5 H5 125.6
C7 C6 C10 108.7(4)
C7 C6 Fe1 70.4(3)
C10 C6 Fe1 69.5(3)
C7 C6 H6 125.7
C10 C6 H6 125.7
Fe1 C6 H6 125.7
C6 C7 C8 107.4(4)
C6 C7 Fe1 68.9(3)
C8 C7 Fe1 69.8(3)
C6 C7 H7 126.3
C8 C7 H7 126.3
Fe1 C7 H7 126.3
C9 C8 C7 108.4(4)
C9 C8 Fe1 70.0(3)
C7 C8 Fe1 69.4(3)
C9 C8 H8 125.8
C7 C8 H8 125.8
Fe1 C8 H8 125.8
C8 C9 C10 107.9(4)
C8 C9 Fe1 69.5(3)
C10 C9 Fe1 68.5(3)
C8 C9 H9 126.0
C10 C9 H9 126.0
Fe1 C9 H9 126.0
C9 C10 C6 107.6(4)
C9 C10 C11 126.6(4)
C6 C10 C11 125.8(4)
C9 C10 Fe1 70.7(3)
C6 C10 Fe1 69.3(3)
C11 C10 Fe1 126.2(3)
C10 C11 N1 110.5(3)
C10 C11 H11A 109.6
N1 C11 H11A 109.6
C10 C11 H11B 109.6
N1 C11 H11B 109.6
H11A C11 H11B 108.1
C13 C12 N1 113.1(4)
C13 C12 H12A 109.0
N1 C12 H12A 109.0
C13 C12 H12B 109.0
N1 C12 H12B 109.0
H12A C12 H12B 107.8
C14 C13 C18 118.4(5)
C14 C13 C12 120.3(5)
C18 C13 C12 121.3(5)
C13 C14 C15 121.2(5)
C13 C14 H14 119.4
C15 C14 H14 119.4
C16 C15 C14 119.4(5)
C16 C15 H15 120.3
C14 C15 H15 120.3
C15 C16 C17 120.7(5)
C15 C16 N2 112.0(6)
C17 C16 N2 127.3(6)
C16 C17 C18 119.8(5)
C16 C17 H17 120.1
C18 C17 H17 120.1
C17 C18 C13 120.4(5)
C17 C18 H18 119.8
C13 C18 H18 119.8
C20 C19 C24 120.5(5)
C20 C19 N3 126.1(6)
C24 C19 N3 113.2(6)
C19 C20 C21 119.2(5)
C19 C20 H20 120.4
C21 C20 H20 120.4
C22 C21 C20 120.9(5)
C22 C21 H21 119.5
C20 C21 H21 119.5
C23 C22 C21 117.4(5)
C23 C22 C25 121.8(6)
C21 C22 C25 120.7(6)
C24 C23 C22 123.5(6)
C24 C23 H23 118.2
C22 C23 H23 118.2
C23 C24 C19 118.4(6)
C23 C24 H24 120.8
C19 C24 H24 120.8
C22 C25 H25A 109.5
C22 C25 H25B 109.5
H25A C25 H25B 109.5
C22 C25 H25C 109.5
H25A C25 H25C 109.5
H25B C25 H25C 109.5
O1 C26 C27 109.9(4)
O1 C26 H26A 109.7
C27 C26 H26A 109.7
O1 C26 H26B 109.7
C27 C26 H26B 109.7
H26A C26 H26B 108.2
O2 C27 C26 114.7(4)
O2 C27 H27A 108.6
C26 C27 H27A 108.6
O2 C27 H27B 108.6
C26 C27 H27B 108.6
H27A C27 H27B 107.6
O2 C28 C29 110.3(4)
O2 C28 H28A 109.6
C29 C28 H28A 109.6
O2 C28 H28B 109.6
C29 C28 H28B 109.6
H28A C28 H28B 108.1
O3 C29 C28 111.2(4)
O3 C29 H29A 109.4
C28 C29 H29A 109.4
O3 C29 H29B 109.4
C28 C29 H29B 109.4
H29A C29 H29B 108.0
O3 C30 C31 114.9(4)
O3 C30 H30A 108.6
C31 C30 H30A 108.6
O3 C30 H30B 108.6
C31 C30 H30B 108.6
H30A C30 H30B 107.5
O4 C31 C30 108.3(4)
O4 C31 H31A 110.0
C30 C31 H31A 110.0
O4 C31 H31B 110.0
C30 C31 H31B 110.0
H31A C31 H31B 108.4
C33 C32 O4 124.7(4)
C33 C32 C37 119.7(5)
O4 C32 C37 115.5(4)
C32 C33 C34 120.3(5)
C32 C33 H33 119.8
C34 C33 H33 119.8
C35 C34 C33 119.6(5)
C35 C34 H34 120.2
C33 C34 H34 120.2
C34 C35 C36 120.5(5)
C34 C35 H35 119.7
C36 C35 H35 119.7
C37 C36 C35 120.1(5)
C37 C36 H36 120.0
C35 C36 H36 120.0
C36 C37 O5 124.5(4)
C36 C37 C32 119.8(5)
O5 C37 C32 115.8(4)
O5 C38 C39 107.7(4)
O5 C38 H38A 110.2
C39 C38 H38A 110.2
O5 C38 H38B 110.2
C39 C38 H38B 110.2
H38A C38 H38B 108.5
O6 C39 C38 111.1(4)
O6 C39 H39A 109.4
C38 C39 H39A 109.4
O6 C39 H39B 109.4
C38 C39 H39B 109.4
H39A C39 H39B 108.0
O6 C40 C41 107.9(4)
O6 C40 H40A 110.1
C41 C40 H40A 110.1
O6 C40 H40B 110.1
C41 C40 H40B 110.1
H40A C40 H40B 108.4
O7 C41 C40 107.6(4)
O7 C41 H41A 110.2
C40 C41 H41A 110.2
O7 C41 H41B 110.2
C40 C41 H41B 110.2
H41A C41 H41B 108.5
O7 C42 C43 108.6(4)
O7 C42 H42A 110.0
C43 C42 H42A 110.0
O7 C42 H42B 110.0
C43 C42 H42B 110.0
H42A C42 H42B 108.4
O8 C43 C42 109.6(4)
O8 C43 H43A 109.8
C42 C43 H43A 109.8
O8 C43 H43B 109.8
C42 C43 H43B 109.8
H43A C43 H43B 108.2
C45 C44 O8 123.8(5)
C45 C44 C49 120.1(5)
O8 C44 C49 116.1(4)
C44 C45 C46 120.3(5)
C44 C45 H45 119.9
C46 C45 H45 119.9
C47 C46 C45 119.3(5)
C47 C46 H46 120.4
C45 C46 H46 120.4
C46 C47 C48 120.9(5)
C46 C47 H47 119.5
C48 C47 H47 119.5
C47 C48 C49 120.4(5)
C47 C48 H48 119.8
C49 C48 H48 119.8
O1 C49 C48 123.6(5)
O1 C49 C44 117.4(4)
C48 C49 C44 118.9(5)
C11 N1 C12 115.9(3)
C11 N1 H1A 108.3
C12 N1 H1A 108.3
C11 N1 H1B 108.3
C12 N1 H1B 108.3
H1A N1 H1B 107.4
N3 N2 C16 104.5(6)
N2 N3 C19 105.0(6)
C49 O1 C26 115.8(4)
C28 O2 C27 114.2(4)
C29 O3 C30 113.6(4)
C32 O4 C31 117.3(4)
C37 O5 C38 115.7(3)
C40 O6 C39 113.8(3)
C41 O7 C42 111.6(3)
C44 O8 C43 115.0(4)
H9A O9 H9B 106.3
F1 P1 F3 178.1(2)
F1 P1 F5 91.6(2)
F3 P1 F5 90.1(2)
F1 P1 F2 91.8(2)
F3 P1 F2 88.9(2)
F5 P1 F2 90.63(17)
F1 P1 F4 88.8(2)
F3 P1 F4 90.5(2)
F5 P1 F4 89.66(17)
F2 P1 F4 179.4(2)
F1 P1 F6 88.46(19)
F3 P1 F6 89.8(2)
F5 P1 F6 179.5(2)
F2 P1 F6 89.89(16)
F4 P1 F6 89.82(16)
C2 Fe1 C6 120.0(2)
C2 Fe1 C10 106.11(19)
C6 Fe1 C10 41.19(17)
C2 Fe1 C3 41.0(2)
C6 Fe1 C3 105.5(2)
C10 Fe1 C3 122.46(19)
C2 Fe1 C1 40.7(2)
C6 Fe1 C1 156.4(2)
C10 Fe1 C1 121.3(2)
C3 Fe1 C1 68.7(2)
C2 Fe1 C4 68.6(2)
C6 Fe1 C4 123.1(2)
C10 Fe1 C4 159.65(18)
C3 Fe1 C4 40.77(18)
C1 Fe1 C4 68.3(2)
C2 Fe1 C7 155.5(2)
C6 Fe1 C7 40.72(18)
C10 Fe1 C7 69.08(18)
C3 Fe1 C7 120.0(2)
C1 Fe1 C7 162.1(2)
C4 Fe1 C7 107.2(2)
C2 Fe1 C8 161.7(2)
C6 Fe1 C8 68.41(19)
C10 Fe1 C8 68.66(18)
C3 Fe1 C8 156.7(2)
C1 Fe1 C8 125.8(2)
C4 Fe1 C8 122.4(2)
C7 Fe1 C8 40.77(18)
C2 Fe1 C9 124.3(2)
C6 Fe1 C9 68.57(18)
C10 Fe1 C9 40.80(16)
C3 Fe1 C9 160.2(2)
C1 Fe1 C9 108.8(2)
C4 Fe1 C9 158.16(18)
C7 Fe1 C9 68.54(19)
C8 Fe1 C9 40.48(17)
C2 Fe1 C5 68.0(2)
C6 Fe1 C5 160.3(2)
C10 Fe1 C5 158.1(2)
C3 Fe1 C5 67.9(2)
C1 Fe1 C5 40.54(19)
C4 Fe1 C5 39.96(18)
C7 Fe1 C5 125.1(2)
C8 Fe1 C5 109.9(2)
C9 Fe1 C5 123.81(19)

loop_
_geom_bond_atom_site_label_1
_geom_bond_atom_site_label_2
_geom_bond_distance
C1 C2 1.410(7)
C1 C5 1.414(7)
C1 Fe1 2.031(5)
C1 H1 1.0000
C2 C3 1.414(7)
C2 Fe1 2.018(5)
C2 H2 1.0000
C3 C4 1.414(6)
C3 Fe1 2.024(5)
C3 H3 1.0000
C4 C5 1.397(6)
C4 Fe1 2.036(5)
C4 H4 1.0000
C5 Fe1 2.051(5)
C5 H5 1.0000
C6 C7 1.413(6)
C6 C10 1.422(6)
C6 Fe1 2.021(5)
C6 H6 1.0000
C7 C8 1.423(6)
C7 Fe1 2.040(5)
C7 H7 1.0000
C8 C9 1.418(6)
C8 Fe1 2.046(5)
C8 H8 1.0000
C9 C10 1.420(6)
C9 Fe1 2.052(4)
C9 H9 1.0000
C10 C11 1.491(6)
C10 Fe1 2.022(4)
C11 N1 1.497(5)
C11 H11A 0.9900
C11 H11B 0.9900
C12 C13 1.489(6)
C12 N1 1.508(5)
C12 H12A 0.9900
C12 H12B 0.9900
C13 C14 1.376(6)
C13 C18 1.387(6)
C14 C15 1.384(7)
C14 H14 0.9500
C15 C16 1.361(7)
C15 H15 0.9500
C16 C17 1.370(7)
C16 N2 1.553(7)
C17 C18 1.384(7)
C17 H17 0.9500
C18 H18 0.9500
C19 C20 1.367(7)
C19 C24 1.386(8)
C19 N3 1.532(7)
C20 C21 1.389(7)
C20 H20 0.9500
C21 C22 1.382(7)
C21 H21 0.9500
C22 C23 1.361(7)
C22 C25 1.500(7)
C23 C24 1.352(8)
C23 H23 0.9500
C24 H24 0.9500
C25 H25A 0.9800
C25 H25B 0.9800
C25 H25C 0.9800
C26 O1 1.442(5)
C26 C27 1.489(6)
C26 H26A 0.9900
C26 H26B 0.9900
C27 O2 1.427(5)
C27 H27A 0.9900
C27 H27B 0.9900
C28 O2 1.401(5)
C28 C29 1.486(6)
C28 H28A 0.9900
C28 H28B 0.9900
C29 O3 1.384(5)
C29 H29A 0.9900
C29 H29B 0.9900
C30 O3 1.436(5)
C30 C31 1.488(7)
C30 H30A 0.9900
C30 H30B 0.9900
C31 O4 1.437(5)
C31 H31A 0.9900
C31 H31B 0.9900
C32 C33 1.367(6)
C32 O4 1.373(5)
C32 C37 1.399(6)
C33 C34 1.391(7)
C33 H33 0.9500
C34 C35 1.369(7)
C34 H34 0.9500
C35 C36 1.381(6)
C35 H35 0.9500
C36 C37 1.371(6)
C36 H36 0.9500
C37 O5 1.378(5)
C38 O5 1.431(5)
C38 C39 1.492(6)
C38 H38A 0.9900
C38 H38B 0.9900
C39 O6 1.440(5)
C39 H39A 0.9900
C39 H39B 0.9900
C40 O6 1.430(5)
C40 C41 1.502(6)
C40 H40A 0.9900
C40 H40B 0.9900
C41 O7 1.427(5)
C41 H41A 0.9900
C41 H41B 0.9900
C42 O7 1.437(5)
C42 C43 1.492(6)
C42 H42A 0.9900
C42 H42B 0.9900
C43 O8 1.431(5)
C43 H43A 0.9900
C43 H43B 0.9900
C44 C45 1.375(6)
C44 O8 1.390(5)
C44 C49 1.390(6)
C45 C46 1.395(7)
C45 H45 0.9500
C46 C47 1.359(7)
C46 H46 0.9500
C47 C48 1.378(7)
C47 H47 0.9500
C48 C49 1.384(6)
C48 H48 0.9500
C49 O1 1.375(5)
N1 H1A 0.9200
N1 H1B 0.9200
N2 N3 1.152(6)
O9 H9A 0.9254
O9 H9B 0.8884
F1 P1 1.560(3)
F2 P1 1.585(3)
F3 P1 1.573(3)
F4 P1 1.590(3)
F5 P1 1.573(3)
F6 P1 1.591(3)
